data_7160417
loop_
_publ_author_name
'Kositova, Olga A.'
'Bugaenko, Dmitry I.'
'Goncharenko, Victoria E.'
'Nechaev, Mikhail S.'
'Karchava, Alexander V.'

_publ_section_title
;
 Base-controlled regioselectivity <i>via</i> distinct mechanisms during
 C-H thionation of azinium salts with elemental sulfur.
;
_journal_issue 15
_journal_name_full 'Organic &amp; biomolecular chemistry'
_journal_page_first 3547
_journal_page_last 3552
_journal_paper_doi 10.1039/d5ob00209e
_journal_volume 23
_journal_year 2025
_chemical_formula_moiety 'C19 H15 N O S'
_chemical_formula_sum 'C19 H15 N O S'
_chemical_formula_weight 305.38
_space_group_crystal_system triclinic
_space_group_IT_number 2
_space_group_name_Hall '-P 1'
_space_group_name_H-M_alt 'P -1'
_atom_sites_solution_hydrogens difmap
_audit_block_doi 10.5517/ccdc.csd.cc2m74wx
_audit_creation_date 2025-01-27
_audit_creation_method
;
Olex2 1.5
(compiled 2024.02.16 svn.r378c4104 for OlexSys, GUI svn.r6928)
;
_audit_update_record
;
2025-01-28 deposited with the CCDC.	2025-03-13 downloaded from the CCDC.
;
_cell_angle_alpha 77.1900(10)
_cell_angle_beta 78.4590(10)
_cell_angle_gamma 82.103(2)
_cell_formula_units_Z 2
_cell_length_a 8.8568(3)
_cell_length_b 10.5889(4)
_cell_length_c 8.5261(3)
_cell_measurement_reflns_used 3407
_cell_measurement_temperature 100.00
_cell_measurement_theta_max 26.94
_cell_measurement_theta_min 2.38
_cell_volume 760.31(5)
_computing_cell_refinement 'SAINT V8.40B (?, 2016)'
_computing_data_reduction 'SAINT V8.40B (?, 2016)'
_computing_molecular_graphics 'Olex2 1.5 (Dolomanov et al., 2009)'
_computing_publication_material 'Olex2 1.5 (Dolomanov et al., 2009)'
_computing_structure_refinement 'SHELXL 2018/3 (Sheldrick, 2015)'
_computing_structure_solution 'SHELXT 2018/2 (Sheldrick, 2018)'
_diffrn_ambient_temperature 100.00
_diffrn_measured_fraction_theta_full 0.997
_diffrn_measured_fraction_theta_max 0.997
_diffrn_measurement_device_type 'Bruker D8 Quest with Photon III detector'
_diffrn_measurement_method 'phi and omega scans'
_diffrn_radiation_type MoK\a
_diffrn_radiation_wavelength 0.71073
_diffrn_reflns_av_R_equivalents 0.0464
_diffrn_reflns_av_unetI/netI 0.0532
_diffrn_reflns_Laue_measured_fraction_full 0.997
_diffrn_reflns_Laue_measured_fraction_max 0.997
_diffrn_reflns_limit_h_max 12
_diffrn_reflns_limit_h_min -12
_diffrn_reflns_limit_k_max 14
_diffrn_reflns_limit_k_min -14
_diffrn_reflns_limit_l_max 11
_diffrn_reflns_limit_l_min -11
_diffrn_reflns_number 11184
_diffrn_reflns_point_group_measured_fraction_full 0.997
_diffrn_reflns_point_group_measured_fraction_max 0.997
_diffrn_reflns_theta_full 25.242
_diffrn_reflns_theta_max 28.998
_diffrn_reflns_theta_min 1.982
_diffrn_source 'micro-focus sealed X-ray tube'
_diffrn_source_current 0.9
_diffrn_source_power 0.045
_diffrn_source_voltage 50.0
_exptl_absorpt_coefficient_mu 0.214
_exptl_absorpt_correction_T_max 0.6471
_exptl_absorpt_correction_T_min 0.3683
_exptl_absorpt_correction_type multi-scan
_exptl_absorpt_process_details
;
SADABS-2016/2 (Bruker,2016/2) was used for absorption correction.
wR2(int) was 0.1511 before and 0.0560 after correction.
The Ratio of minimum to maximum transmission is 0.5692.
The \l/2 correction factor is Not present.
;
_exptl_crystal_colour yellow
_exptl_crystal_colour_primary yellow
_exptl_crystal_density_diffrn 1.334
_exptl_crystal_description block
_exptl_crystal_F_000 320
_exptl_crystal_size_max 0.174
_exptl_crystal_size_mid 0.164
_exptl_crystal_size_min 0.100
_refine_diff_density_max 0.418
_refine_diff_density_min -0.276
_refine_diff_density_rms 0.063
_refine_ls_extinction_method none
_refine_ls_goodness_of_fit_ref 1.039
_refine_ls_hydrogen_treatment refall
_refine_ls_matrix_type full
_refine_ls_number_parameters 259
_refine_ls_number_reflns 4037
_refine_ls_number_restraints 0
_refine_ls_restrained_S_all 1.039
_refine_ls_R_factor_all 0.0543
_refine_ls_R_factor_gt 0.0472
_refine_ls_shift/su_max 0.001
_refine_ls_shift/su_mean 0.000
_refine_ls_structure_factor_coef Fsqd
_refine_ls_weighting_details 'w=1/[\s^2^(Fo^2^)+(0.0396P)^2^+0.4321P] where P=(Fo^2^+2Fc^2^)/3'
_refine_ls_weighting_scheme calc
_refine_ls_wR_factor_gt 0.1090
_refine_ls_wR_factor_ref 0.1143
_reflns_Friedel_coverage 0.000
_reflns_number_gt 3469
_reflns_number_total 4037
_reflns_threshold_expression 'I > 2\s(I)'
_cod_data_source_file d5ob00209e2.cif
_cod_data_source_block w_CCDC1
_cod_depositor_comments 'Adding full bibliography for 7160414--7160418.cif.'
_cod_database_code 7160417
_shelx_shelxl_version_number 2018/3
_shelx_space_group_comment
;
The symmetry employed for this shelxl refinement is uniquely defined
by the following loop, which should always be used as a source of
symmetry information in preference to the above space-group names.
They are only intended as comments.
;
_shelx_estimated_absorpt_t_max 0.957
_shelx_estimated_absorpt_t_min 0.924
_olex2_refinement_description
;
;
_olex2_submission_special_instructions 'No special instructions were received'

loop_
_space_group_symop_operation_xyz
'x, y, z'
'-x, -y, -z'

loop_
_atom_site_label
_atom_site_type_symbol
_atom_site_fract_x
_atom_site_fract_y
_atom_site_fract_z
_atom_site_U_iso_or_equiv
_atom_site_adp_type
_atom_site_occupancy
_atom_site_site_symmetry_order
_atom_site_calc_flag
_atom_site_refinement_flags_posn
_atom_site_refinement_flags_adp
_atom_site_refinement_flags_occupancy
_atom_site_disorder_assembly
_atom_site_disorder_group
S1 S 0.06512(5) 0.62039(4) 0.19355(5) 0.02202(12) Uani 1 1 d . . . . .
O1 O 0.18693(15) -0.02609(12) 0.38773(16) 0.0311(3) Uani 1 1 d . . . . .
N1 N 0.18121(14) 0.41624(12) 0.39548(14) 0.0160(2) Uani 1 1 d . . . . .
C2 C 0.09504(16) 0.46167(14) 0.27150(17) 0.0172(3) Uani 1 1 d . . . . .
C3 C 0.03453(18) 0.36349(16) 0.21753(19) 0.0209(3) Uani 1 1 d . . . . .
H3 H -0.023(2) 0.3921(19) 0.129(2) 0.029(5) Uiso 1 1 d . . . . .
C4 C 0.06155(18) 0.23484(15) 0.28150(19) 0.0212(3) Uani 1 1 d . . . . .
H4 H 0.020(2) 0.1721(19) 0.243(2) 0.026(5) Uiso 1 1 d . . . . .
C5 C 0.14930(17) 0.19392(14) 0.40886(18) 0.0188(3) Uani 1 1 d . . . . .
C6 C 0.20516(17) 0.28777(14) 0.46263(18) 0.0180(3) Uani 1 1 d . . . . .
H6 H 0.264(2) 0.2661(18) 0.544(2) 0.023(5) Uiso 1 1 d . . . . .
C7 C 0.25056(18) 0.51013(15) 0.45748(17) 0.0174(3) Uani 1 1 d . . . . .
H7A H 0.172(2) 0.5808(18) 0.477(2) 0.016(4) Uiso 1 1 d . . . . .
H7B H 0.278(2) 0.4634(18) 0.562(2) 0.022(5) Uiso 1 1 d . . . . .
C8 C 0.38815(16) 0.56531(14) 0.34019(17) 0.0165(3) Uani 1 1 d . . . . .
C9 C 0.41186(18) 0.69391(15) 0.33251(19) 0.0200(3) Uani 1 1 d . . . . .
H9 H 0.333(2) 0.7460(18) 0.395(2) 0.021(5) Uiso 1 1 d . . . . .
C10 C 0.54010(19) 0.74721(17) 0.2305(2) 0.0249(3) Uani 1 1 d . . . . .
H10 H 0.555(3) 0.834(2) 0.224(3) 0.046(6) Uiso 1 1 d . . . . .
C11 C 0.64384(19) 0.67341(18) 0.1340(2) 0.0270(4) Uani 1 1 d . . . . .
H11 H 0.730(3) 0.710(2) 0.066(3) 0.043(6) Uiso 1 1 d . . . . .
C12 C 0.61971(19) 0.54571(19) 0.1401(2) 0.0267(4) Uani 1 1 d . . . . .
H12 H 0.692(3) 0.497(2) 0.075(3) 0.038(6) Uiso 1 1 d . . . . .
C13 C 0.49313(18) 0.49157(16) 0.24357(19) 0.0218(3) Uani 1 1 d . . . . .
H13 H 0.478(2) 0.4000(18) 0.250(2) 0.019(4) Uiso 1 1 d . . . . .
C14 C 0.18939(18) 0.05299(15) 0.4719(2) 0.0220(3) Uani 1 1 d . . . . .
C15 C 0.23189(19) 0.01147(15) 0.6373(2) 0.0221(3) Uani 1 1 d . . . . .
C16 C 0.3535(2) -0.08557(18) 0.6630(3) 0.0339(4) Uani 1 1 d . . . . .
H16 H 0.407(3) -0.119(2) 0.572(3) 0.043(6) Uiso 1 1 d . . . . .
C17 C 0.3906(3) -0.12809(19) 0.8179(3) 0.0431(5) Uani 1 1 d . . . . .
H17 H 0.475(3) -0.193(2) 0.837(3) 0.049(7) Uiso 1 1 d . . . . .
C18 C 0.3058(3) -0.07650(18) 0.9478(3) 0.0378(5) Uani 1 1 d . . . . .
H18 H 0.323(3) -0.106(3) 1.056(3) 0.058(7) Uiso 1 1 d . . . . .
C19 C 0.1848(2) 0.01923(17) 0.9231(2) 0.0286(4) Uani 1 1 d . . . . .
H19 H 0.129(2) 0.0549(18) 1.015(2) 0.024(5) Uiso 1 1 d . . . . .
C20 C 0.14853(19) 0.06390(16) 0.7679(2) 0.0227(3) Uani 1 1 d . . . . .
H20 H 0.064(2) 0.1273(19) 0.752(2) 0.027(5) Uiso 1 1 d . . . . .

loop_
_atom_site_aniso_label
_atom_site_aniso_U_11
_atom_site_aniso_U_22
_atom_site_aniso_U_33
_atom_site_aniso_U_23
_atom_site_aniso_U_13
_atom_site_aniso_U_12
S1 0.0234(2) 0.0201(2) 0.0223(2) -0.00256(14) -0.00716(14) 0.00061(15)
O1 0.0400(7) 0.0219(6) 0.0363(7) -0.0130(5) -0.0122(6) 0.0002(5)
N1 0.0176(6) 0.0163(6) 0.0151(5) -0.0036(4) -0.0035(4) -0.0036(5)
C2 0.0156(6) 0.0205(7) 0.0150(6) -0.0040(5) -0.0015(5) -0.0013(5)
C3 0.0206(7) 0.0253(8) 0.0188(7) -0.0064(6) -0.0058(6) -0.0029(6)
C4 0.0224(7) 0.0228(7) 0.0209(7) -0.0080(6) -0.0038(6) -0.0048(6)
C5 0.0191(7) 0.0183(7) 0.0192(7) -0.0047(5) -0.0020(5) -0.0029(6)
C6 0.0176(7) 0.0194(7) 0.0167(6) -0.0030(5) -0.0028(5) -0.0022(6)
C7 0.0203(7) 0.0183(7) 0.0154(6) -0.0055(5) -0.0028(5) -0.0054(6)
C8 0.0158(6) 0.0198(7) 0.0148(6) -0.0031(5) -0.0055(5) -0.0017(5)
C9 0.0188(7) 0.0196(7) 0.0223(7) -0.0035(5) -0.0064(6) -0.0011(6)
C10 0.0225(8) 0.0246(8) 0.0273(8) 0.0037(6) -0.0094(6) -0.0088(6)
C11 0.0184(7) 0.0403(10) 0.0209(7) 0.0014(7) -0.0040(6) -0.0096(7)
C12 0.0170(7) 0.0439(10) 0.0201(7) -0.0110(7) -0.0021(6) -0.0004(7)
C13 0.0203(7) 0.0258(8) 0.0211(7) -0.0086(6) -0.0042(6) -0.0015(6)
C14 0.0208(7) 0.0190(7) 0.0270(8) -0.0061(6) -0.0037(6) -0.0030(6)
C15 0.0240(8) 0.0152(7) 0.0286(8) -0.0034(6) -0.0071(6) -0.0045(6)
C16 0.0383(10) 0.0245(8) 0.0438(11) -0.0133(8) -0.0171(9) 0.0056(8)
C17 0.0547(13) 0.0244(9) 0.0563(13) -0.0085(9) -0.0327(11) 0.0099(9)
C18 0.0536(12) 0.0260(9) 0.0366(10) 0.0052(7) -0.0231(9) -0.0093(8)
C19 0.0307(9) 0.0288(9) 0.0264(8) -0.0002(7) -0.0040(7) -0.0129(7)
C20 0.0211(7) 0.0197(7) 0.0267(8) -0.0014(6) -0.0041(6) -0.0052(6)

loop_
_atom_type_symbol
_atom_type_description
_atom_type_scat_dispersion_real
_atom_type_scat_dispersion_imag
_atom_type_scat_source
C C 0.0033 0.0016 'International Tables Vol C Tables 4.2.6.8 and 6.1.1.4'
H H 0.0000 0.0000 'International Tables Vol C Tables 4.2.6.8 and 6.1.1.4'
N N 0.0061 0.0033 'International Tables Vol C Tables 4.2.6.8 and 6.1.1.4'
O O 0.0106 0.0060 'International Tables Vol C Tables 4.2.6.8 and 6.1.1.4'
S S 0.1246 0.1234 'International Tables Vol C Tables 4.2.6.8 and 6.1.1.4'

loop_
_geom_angle_atom_site_label_1
_geom_angle_atom_site_label_2
_geom_angle_atom_site_label_3
_geom_angle
_geom_angle_site_symmetry_1
_geom_angle_site_symmetry_3
_geom_angle_publ_flag
C2 N1 C7 119.23(12) . . ?
C6 N1 C2 122.62(12) . . ?
C6 N1 C7 118.15(12) . . ?
N1 C2 S1 121.52(11) . . ?
N1 C2 C3 115.26(13) . . ?
C3 C2 S1 123.22(12) . . ?
C2 C3 H3 117.1(12) . . ?
C4 C3 C2 122.25(14) . . ?
C4 C3 H3 120.6(12) . . ?
C3 C4 H4 120.3(12) . . ?
C3 C4 C5 120.11(14) . . ?
C5 C4 H4 119.6(12) . . ?
C4 C5 C14 120.64(13) . . ?
C6 C5 C4 117.76(14) . . ?
C6 C5 C14 121.42(14) . . ?
N1 C6 C5 121.96(14) . . ?
N1 C6 H6 116.9(12) . . ?
C5 C6 H6 121.1(12) . . ?
N1 C7 H7A 108.1(11) . . ?
N1 C7 H7B 105.8(11) . . ?
N1 C7 C8 113.03(11) . . ?
H7A C7 H7B 108.9(15) . . ?
C8 C7 H7A 108.9(11) . . ?
C8 C7 H7B 111.9(11) . . ?
C9 C8 C7 118.25(13) . . ?
C13 C8 C7 122.42(13) . . ?
C13 C8 C9 119.31(14) . . ?
C8 C9 H9 118.1(11) . . ?
C10 C9 C8 120.16(15) . . ?
C10 C9 H9 121.6(11) . . ?
C9 C10 H10 120.2(15) . . ?
C11 C10 C9 120.23(16) . . ?
C11 C10 H10 119.6(15) . . ?
C10 C11 H11 119.7(14) . . ?
C10 C11 C12 119.76(15) . . ?
C12 C11 H11 120.5(14) . . ?
C11 C12 H12 118.4(14) . . ?
C13 C12 C11 120.18(16) . . ?
C13 C12 H12 121.4(14) . . ?
C8 C13 H13 119.7(11) . . ?
C12 C13 C8 120.36(15) . . ?
C12 C13 H13 119.9(11) . . ?
O1 C14 C5 119.80(15) . . ?
O1 C14 C15 121.32(15) . . ?
C15 C14 C5 118.87(13) . . ?
C16 C15 C14 119.54(15) . . ?
C20 C15 C14 120.96(14) . . ?
C20 C15 C16 119.45(16) . . ?
C15 C16 H16 117.3(14) . . ?
C17 C16 C15 120.00(19) . . ?
C17 C16 H16 122.7(14) . . ?
C16 C17 H17 120.8(15) . . ?
C18 C17 C16 120.18(19) . . ?
C18 C17 H17 119.1(15) . . ?
C17 C18 H18 123.3(16) . . ?
C17 C18 C19 120.05(18) . . ?
C19 C18 H18 116.6(16) . . ?
C18 C19 H19 118.6(12) . . ?
C18 C19 C20 120.12(18) . . ?
C20 C19 H19 121.2(12) . . ?
C15 C20 C19 120.18(16) . . ?
C15 C20 H20 119.6(12) . . ?
C19 C20 H20 120.2(12) . . ?

loop_
_geom_bond_atom_site_label_1
_geom_bond_atom_site_label_2
_geom_bond_distance
_geom_bond_site_symmetry_2
_geom_bond_publ_flag
S1 C2 1.6701(15) . ?
O1 C14 1.2222(19) . ?
N1 C2 1.3884(18) . ?
N1 C6 1.3592(18) . ?
N1 C7 1.4751(18) . ?
C2 C3 1.430(2) . ?
C3 H3 0.96(2) . ?
C3 C4 1.358(2) . ?
C4 H4 0.95(2) . ?
C4 C5 1.417(2) . ?
C5 C6 1.368(2) . ?
C5 C14 1.489(2) . ?
C6 H6 0.92(2) . ?
C7 H7A 0.969(18) . ?
C7 H7B 0.976(19) . ?
C7 C8 1.508(2) . ?
C8 C9 1.391(2) . ?
C8 C13 1.390(2) . ?
C9 H9 0.977(19) . ?
C9 C10 1.388(2) . ?
C10 H10 0.94(2) . ?
C10 C11 1.385(3) . ?
C11 H11 0.93(2) . ?
C11 C12 1.386(3) . ?
C12 H12 0.94(2) . ?
C12 C13 1.386(2) . ?
C13 H13 0.985(18) . ?
C14 C15 1.489(2) . ?
C15 C16 1.398(2) . ?
C15 C20 1.388(2) . ?
C16 H16 0.94(2) . ?
C16 C17 1.387(3) . ?
C17 H17 0.96(2) . ?
C17 C18 1.383(3) . ?
C18 H18 0.94(3) . ?
C18 C19 1.385(3) . ?
C19 H19 0.961(19) . ?
C19 C20 1.389(2) . ?
C20 H20 0.94(2) . ?

loop_
_geom_torsion_atom_site_label_1
_geom_torsion_atom_site_label_2
_geom_torsion_atom_site_label_3
_geom_torsion_atom_site_label_4
_geom_torsion
_geom_torsion_site_symmetry_1
_geom_torsion_site_symmetry_2
_geom_torsion_site_symmetry_3
_geom_torsion_site_symmetry_4
_geom_torsion_publ_flag
S1 C2 C3 C4 179.34(12) . . . . ?
O1 C14 C15 C16 40.6(2) . . . . ?
O1 C14 C15 C20 -136.73(17) . . . . ?
N1 C2 C3 C4 -1.0(2) . . . . ?
N1 C7 C8 C9 145.48(13) . . . . ?
N1 C7 C8 C13 -36.19(19) . . . . ?
C2 N1 C6 C5 1.9(2) . . . . ?
C2 N1 C7 C8 -73.45(17) . . . . ?
C2 C3 C4 C5 1.5(2) . . . . ?
C3 C4 C5 C6 -0.4(2) . . . . ?
C3 C4 C5 C14 -175.57(14) . . . . ?
C4 C5 C6 N1 -1.3(2) . . . . ?
C4 C5 C14 O1 20.8(2) . . . . ?
C4 C5 C14 C15 -159.23(14) . . . . ?
C5 C14 C15 C16 -139.38(16) . . . . ?
C5 C14 C15 C20 43.3(2) . . . . ?
C6 N1 C2 S1 178.96(11) . . . . ?
C6 N1 C2 C3 -0.8(2) . . . . ?
C6 N1 C7 C8 106.35(15) . . . . ?
C6 C5 C14 O1 -154.24(16) . . . . ?
C6 C5 C14 C15 25.8(2) . . . . ?
C7 N1 C2 S1 -1.26(18) . . . . ?
C7 N1 C2 C3 179.03(12) . . . . ?
C7 N1 C6 C5 -177.86(13) . . . . ?
C7 C8 C9 C10 177.70(14) . . . . ?
C7 C8 C13 C12 -178.60(14) . . . . ?
C8 C9 C10 C11 1.0(2) . . . . ?
C9 C8 C13 C12 -0.3(2) . . . . ?
C9 C10 C11 C12 -0.3(2) . . . . ?
C10 C11 C12 C13 -0.6(2) . . . . ?
C11 C12 C13 C8 1.0(2) . . . . ?
C13 C8 C9 C10 -0.7(2) . . . . ?
C14 C5 C6 N1 173.84(13) . . . . ?
C14 C15 C16 C17 -177.81(17) . . . . ?
C14 C15 C20 C19 176.68(15) . . . . ?
C15 C16 C17 C18 1.2(3) . . . . ?
C16 C15 C20 C19 -0.7(2) . . . . ?
C16 C17 C18 C19 -0.9(3) . . . . ?
C17 C18 C19 C20 -0.2(3) . . . . ?
C18 C19 C20 C15 1.0(2) . . . . ?
C20 C15 C16 C17 -0.4(3) . . . . ?
